data_4025679
loop_
_publ_author_name
'Joseph R. Stringer'
'J. Aaron Crapster'
'Ilia A. Guzei'
'Helen E. Blackwell'

_publ_contact_author_address
;
Department of Chemistry
University of Wisconsin-Madison
1101 University Ave
Madison, WI  53706
USA
;
_publ_contact_author_email iguzei@chem.wisc.edu
_publ_contact_author_fax 608-262-0381
_publ_contact_author_name
;
Guzei, Ilia A. 
;
_publ_contact_author_phone 608-263-4694
_publ_section_title
;
 Construction of Peptoids with All Trans-Amide Backbones and Peptoid
 Reverse Turns via the Tactical Incorporation of N-Aryl Side Chains
 Capable of Hydrogen Bonding
;
_journal_name_full 'Journal of Organic Chemistry'
_journal_page_first 6068
_journal_page_last 6078
_journal_paper_doi 10.1021/jo101075a
_journal_volume 75
_journal_year 2010
_chemical_formula_moiety 'C31 H35 N5 O7'
_chemical_formula_sum 'C31 H35 N5 O7'
_chemical_formula_weight 589.64
_chemical_name_systematic
; 
 ? 
;
_space_group_IT_number 2
_symmetry_cell_setting triclinic
_symmetry_Int_Tables_number 2
_symmetry_space_group_name_Hall '-P 1'
_symmetry_space_group_name_H-M 'P -1'
_atom_sites_solution_hydrogens geom
_atom_sites_solution_primary direct
_atom_sites_solution_secondary difmap
_audit_creation_method
;
manual editing of the CIF file 
created by SHELXTL Ver. 6.10
and processed with modiCIfer-03272007. 
;
_cell_angle_alpha 107.653(7)
_cell_angle_beta 109.664(7)
_cell_angle_gamma 93.441(8)
_cell_formula_units_Z 2
_cell_length_a 10.7078(10)
_cell_length_b 12.1574(13)
_cell_length_c 13.2918(12)
_cell_measurement_reflns_used 5120
_cell_measurement_temperature 100(2)
_cell_measurement_theta_max 69.05
_cell_measurement_theta_min 3.58
_cell_volume 1527.1(3)
_computing_cell_refinement 'SAINT Ver. 7.24A (Bruker-AXS, 2007)'
_computing_data_collection 'APEX2 Ver. 2.1-4 (Bruker-AXS, 2007)'
_computing_data_reduction 'SAINT Ver. 7.24A'
_computing_molecular_graphics SHELXTL
_computing_publication_material SHELXTL
_computing_structure_refinement SHELXTL
_computing_structure_solution 'SHELXTL (Sheldrick, 2008)'
_diffrn_ambient_temperature 100(2)
_diffrn_measured_fraction_theta_full 0.954
_diffrn_measured_fraction_theta_max 0.932
_diffrn_measurement_device_type 'Bruker SMART APEX2 area detector'
_diffrn_measurement_method '0.50\% \w and 0.5 \% \f scans'
_diffrn_radiation_monochromator graphite
_diffrn_radiation_source 'fine-focus sealed tube'
_diffrn_radiation_type Cu-K\a
_diffrn_radiation_wavelength 1.54178
_diffrn_reflns_av_R_equivalents 0.0894
_diffrn_reflns_av_sigmaI/netI 0.0849
_diffrn_reflns_limit_h_max 12
_diffrn_reflns_limit_h_min -12
_diffrn_reflns_limit_k_max 14
_diffrn_reflns_limit_k_min -14
_diffrn_reflns_limit_l_max 16
_diffrn_reflns_limit_l_min -16
_diffrn_reflns_number 21355
_diffrn_reflns_theta_full 67.00
_diffrn_reflns_theta_max 69.05
_diffrn_reflns_theta_min 3.88
_exptl_absorpt_coefficient_mu 0.760
_exptl_absorpt_correction_T_max 0.9702
_exptl_absorpt_correction_T_min 0.9143
_exptl_absorpt_correction_type multi-scan
_exptl_absorpt_process_details
;
SADABS  (Bruker-AXS, 2007)
;
_exptl_crystal_colour colourless
_exptl_crystal_density_diffrn 1.282
_exptl_crystal_density_method 'not measured'
_exptl_crystal_description block
_exptl_crystal_F_000 624
_exptl_crystal_size_max 0.12
_exptl_crystal_size_mid 0.04
_exptl_crystal_size_min 0.04
_refine_diff_density_max 0.785
_refine_diff_density_min -0.376
_refine_diff_density_rms 0.104
_refine_ls_extinction_method none
_refine_ls_goodness_of_fit_ref 1.062
_refine_ls_hydrogen_treatment constr
_refine_ls_matrix_type full
_refine_ls_number_parameters 393
_refine_ls_number_reflns 5293
_refine_ls_number_restraints 367
_refine_ls_restrained_S_all 1.026
_refine_ls_R_factor_all 0.1472
_refine_ls_R_factor_gt 0.0926
_refine_ls_shift/su_max 0.000
_refine_ls_shift/su_mean 0.000
_refine_ls_structure_factor_coef Fsqd
_refine_ls_weighting_details 'calc w=1/[\s^2^(Fo^2^)+(0.1460P)^2^+0.9918P] where P=(Fo^2^+2Fc^2^)/3'
_refine_ls_weighting_scheme calc
_refine_ls_wR_factor_gt 0.2323
_refine_ls_wR_factor_ref 0.2717
_reflns_number_gt 3127
_reflns_number_total 5293
_reflns_threshold_expression I>2\s(I)
_cod_data_source_file jo101075a_si_005.cif
_cod_data_source_block blackwell15
_cod_depositor_comments
;
The following automatic conversions were performed:

'_symmetry_cell_setting' value 'Triclinic' changed to 'triclinic'
according to the built-in table from CIF Core dictionary named
'cif_core.dic' version 2.4.1 from 2010-06-29.

Automatic conversion script
Id: cif_fix_values 1646 2011-03-28 12:23:43Z adriana 
;
_cod_original_sg_symbol_Hall '-P 1        '
_cod_original_sg_symbol_H-M 'P -1 '
_cod_database_code 4025679

loop_
_symmetry_equiv_pos_as_xyz
'x, y, z'
'-x, -y, -z'

loop_
_atom_site_label
_atom_site_type_symbol
_atom_site_fract_x
_atom_site_fract_y
_atom_site_fract_z
_atom_site_U_iso_or_equiv
_atom_site_adp_type
_atom_site_occupancy
_atom_site_symmetry_multiplicity
_atom_site_calc_flag
_atom_site_refinement_flags
_atom_site_disorder_assembly
_atom_site_disorder_group
O1 O 1.4134(4) 0.3271(4) 0.6480(3) 0.0444(9) Uani 1 1 d U . .
H1 H 1.4064 0.2567 0.6088 0.067 Uiso 1 1 calc R . .
O2 O 1.3998(3) 0.1042(3) 0.5358(3) 0.0355(8) Uani 1 1 d U . .
O3 O 1.0764(3) 0.0974(3) 0.3902(3) 0.0340(8) Uani 1 1 d U . .
O4 O 0.8389(3) 0.2323(3) 0.4609(3) 0.0376(8) Uani 1 1 d U . .
O5 O 0.8132(3) 0.1120(3) 0.0053(3) 0.0387(8) Uani 1 1 d U . .
O6 O 0.6942(3) -0.0188(3) 0.1656(3) 0.0398(8) Uani 1 1 d U . .
N1 N 1.3739(4) -0.0773(4) 0.5451(4) 0.0406(10) Uani 1 1 d U . .
H1B H 1.4468 -0.0927 0.5310 0.061 Uiso 1 1 calc R . .
H1A H 1.3253 -0.1303 0.5559 0.061 Uiso 1 1 calc R . .
N2 N 1.1796(4) 0.1559(4) 0.5816(3) 0.0299(8) Uani 1 1 d U . .
N3 N 0.9817(4) 0.3062(4) 0.3978(3) 0.0322(9) Uani 1 1 d U . .
N4 N 0.9652(4) 0.1578(4) 0.1854(3) 0.0327(9) Uani 1 1 d U . .
H4 H 1.0051 0.1288 0.2387 0.049 Uiso 1 1 calc R . .
N5 N 0.7364(4) -0.1158(4) 0.0115(3) 0.0322(9) Uani 1 1 d U . .
C1 C 1.3446(5) 0.3328(5) 0.7187(4) 0.0348(11) Uani 1 1 d U . .
C2 C 1.3873(5) 0.4249(5) 0.8206(4) 0.0440(12) Uani 1 1 d U . .
H2 H 1.4655 0.4810 0.8416 0.053 Uiso 1 1 calc R . .
C3 C 1.3174(5) 0.4363(5) 0.8926(4) 0.0440(13) Uani 1 1 d U . .
H3 H 1.3461 0.5016 0.9613 0.053 Uiso 1 1 calc R . .
C4 C 1.2066(5) 0.3538(5) 0.8656(4) 0.0424(12) Uani 1 1 d U . .
H4B H 1.1612 0.3606 0.9169 0.051 Uiso 1 1 calc R . .
C5 C 1.1614(5) 0.2606(5) 0.7630(4) 0.0371(11) Uani 1 1 d U . .
H5 H 1.0840 0.2040 0.7432 0.045 Uiso 1 1 calc R . .
C6 C 1.2295(5) 0.2508(4) 0.6903(4) 0.0322(10) Uani 1 1 d U . .
C7 C 1.2097(4) 0.0401(4) 0.5750(4) 0.0294(10) Uani 1 1 d U . .
H7A H 1.1332 -0.0198 0.5142 0.035 Uiso 1 1 calc R . .
H7B H 1.2214 0.0284 0.6479 0.035 Uiso 1 1 calc R . .
C8 C 1.3379(4) 0.0242(4) 0.5498(4) 0.0306(10) Uani 1 1 d U . .
C9 C 1.1122(4) 0.1751(4) 0.4821(4) 0.0295(10) Uani 1 1 d U . .
C10 C 1.0930(5) 0.3013(4) 0.4962(4) 0.0326(10) Uani 1 1 d U . .
H10A H 1.0740 0.3357 0.5660 0.039 Uiso 1 1 calc R . .
H10B H 1.1771 0.3483 0.5048 0.039 Uiso 1 1 calc R . .
C11 C 0.8552(5) 0.2696(4) 0.3889(4) 0.0329(10) Uani 1 1 d U . .
C12 C 0.7394(5) 0.2799(5) 0.2928(4) 0.0396(12) Uani 1 1 d U . .
H12C H 0.7555 0.3572 0.2863 0.047 Uiso 1 1 calc R . .
H12A H 0.6562 0.2706 0.3073 0.047 Uiso 1 1 calc R . .
H12B H 0.7306 0.2186 0.2217 0.047 Uiso 1 1 calc R . .
C13 C 1.0105(4) 0.3546(4) 0.3204(4) 0.0303(10) Uani 1 1 d U . .
C14 C 1.0520(5) 0.4741(5) 0.3522(4) 0.0367(11) Uani 1 1 d U . .
H14 H 1.0647 0.5237 0.4268 0.044 Uiso 1 1 calc R . .
C15 C 1.0752(5) 0.5226(5) 0.2776(4) 0.0414(12) Uani 1 1 d U . .
H15 H 1.1056 0.6045 0.3003 0.050 Uiso 1 1 calc R . .
C16 C 1.0529(5) 0.4486(5) 0.1681(4) 0.0420(12) Uani 1 1 d U . .
H16 H 1.0624 0.4817 0.1143 0.050 Uiso 1 1 calc R . .
C17 C 1.0174(5) 0.3290(5) 0.1355(4) 0.0357(11) Uani 1 1 d U . .
H17 H 1.0072 0.2802 0.0612 0.043 Uiso 1 1 calc R . .
C18 C 0.9962(4) 0.2790(5) 0.2120(4) 0.0321(10) Uani 1 1 d U . .
C19 C 0.8778(4) 0.0812(4) 0.0835(4) 0.0305(10) Uani 1 1 d U . .
C20 C 0.8729(4) -0.0479(4) 0.0705(4) 0.0317(10) Uani 1 1 d U . .
H20B H 0.9297 -0.0813 0.0278 0.038 Uiso 1 1 calc R . .
H20A H 0.9111 -0.0547 0.1469 0.038 Uiso 1 1 calc R . .
C21 C 0.6512(5) -0.0908(5) 0.0684(4) 0.0327(10) Uani 1 1 d U . .
C22 C 0.5082(5) -0.1530(6) 0.0119(4) 0.0486(14) Uani 1 1 d U . .
H22B H 0.4726 -0.1550 -0.0670 0.058 Uiso 1 1 calc R . .
H22A H 0.4543 -0.1115 0.0526 0.058 Uiso 1 1 calc R . .
H22C H 0.5036 -0.2334 0.0129 0.058 Uiso 1 1 calc R . .
C23 C 0.6956(5) -0.1913(5) -0.1057(4) 0.0341(11) Uani 1 1 d U . .
C24 C 0.7100(5) -0.1420(5) -0.1846(4) 0.0382(11) Uani 1 1 d U . .
H24 H 0.7439 -0.0606 -0.1612 0.046 Uiso 1 1 calc R . .
C25 C 0.6747(5) -0.2129(5) -0.2973(4) 0.0412(12) Uani 1 1 d U . .
H25 H 0.6857 -0.1797 -0.3506 0.049 Uiso 1 1 calc R . .
C26 C 0.6235(5) -0.3310(5) -0.3328(4) 0.0445(13) Uani 1 1 d U . .
H26 H 0.5973 -0.3784 -0.4106 0.053 Uiso 1 1 calc R . .
C27 C 0.6106(5) -0.3804(5) -0.2542(4) 0.0429(12) Uani 1 1 d U . .
H27 H 0.5773 -0.4620 -0.2775 0.051 Uiso 1 1 calc R . .
C28 C 0.6470(5) -0.3091(5) -0.1412(4) 0.0394(11) Uani 1 1 d U . .
H28 H 0.6380 -0.3427 -0.0875 0.047 Uiso 1 1 calc R . .
O7 O 0.9185(4) 0.2520(4) 0.8513(3) 0.0621(12) Uani 1 1 d U . .
C29 C 0.7305(7) 0.3188(6) 0.8852(6) 0.0601(16) Uani 1 1 d U . .
H29B H 0.6986 0.2891 0.9347 0.072 Uiso 1 1 calc R . .
H29A H 0.6536 0.3320 0.8273 0.072 Uiso 1 1 calc R . .
H29C H 0.7942 0.3928 0.9308 0.072 Uiso 1 1 calc R . .
C30 C 0.7988(6) 0.2313(6) 0.8287(5) 0.0490(14) Uani 1 1 d U . .
C31 C 0.7110(7) 0.1196(6) 0.7412(5) 0.0663(18) Uani 1 1 d U . .
H31A H 0.6494 0.1365 0.6764 0.080 Uiso 1 1 calc R . .
H31C H 0.6587 0.0833 0.7746 0.080 Uiso 1 1 calc R . .
H31B H 0.7674 0.0659 0.7153 0.080 Uiso 1 1 calc R . .

loop_
_atom_site_aniso_label
_atom_site_aniso_U_11
_atom_site_aniso_U_22
_atom_site_aniso_U_33
_atom_site_aniso_U_23
_atom_site_aniso_U_13
_atom_site_aniso_U_12
O1 0.0339(19) 0.055(2) 0.041(2) 0.0153(17) 0.0130(16) 0.0017(18)
O2 0.0209(15) 0.051(2) 0.0381(18) 0.0210(16) 0.0109(13) 0.0052(15)
O3 0.0266(17) 0.046(2) 0.0252(16) 0.0145(14) 0.0027(13) 0.0056(15)
O4 0.0341(18) 0.047(2) 0.0326(17) 0.0169(15) 0.0116(14) 0.0034(16)
O5 0.0333(18) 0.049(2) 0.0303(17) 0.0190(15) 0.0038(14) 0.0023(16)
O6 0.0369(19) 0.056(2) 0.0289(17) 0.0180(16) 0.0115(14) 0.0088(17)
N1 0.035(2) 0.049(3) 0.047(2) 0.022(2) 0.0212(19) 0.011(2)
N2 0.0212(18) 0.044(2) 0.0270(18) 0.0178(16) 0.0078(14) 0.0054(17)
N3 0.0266(19) 0.043(2) 0.0278(19) 0.0174(17) 0.0069(15) 0.0082(18)
N4 0.027(2) 0.045(2) 0.0226(18) 0.0147(16) 0.0030(15) 0.0050(18)
N5 0.0257(19) 0.043(2) 0.0252(18) 0.0156(16) 0.0038(15) 0.0000(18)
C1 0.031(2) 0.043(3) 0.030(2) 0.016(2) 0.0072(19) 0.008(2)
C2 0.034(3) 0.052(3) 0.038(3) 0.013(2) 0.006(2) 0.003(2)
C3 0.038(3) 0.057(3) 0.026(2) 0.011(2) 0.003(2) 0.008(2)
C4 0.037(3) 0.060(3) 0.034(2) 0.019(2) 0.014(2) 0.019(2)
C5 0.029(2) 0.053(3) 0.032(2) 0.022(2) 0.0077(19) 0.011(2)
C6 0.028(2) 0.043(3) 0.026(2) 0.0195(19) 0.0042(17) 0.008(2)
C7 0.021(2) 0.042(3) 0.026(2) 0.0135(19) 0.0090(17) 0.002(2)
C8 0.022(2) 0.044(3) 0.025(2) 0.015(2) 0.0053(17) 0.003(2)
C9 0.018(2) 0.043(3) 0.029(2) 0.016(2) 0.0071(17) 0.003(2)
C10 0.022(2) 0.043(3) 0.027(2) 0.0127(19) 0.0013(17) 0.003(2)
C11 0.029(2) 0.036(3) 0.028(2) 0.0089(19) 0.0066(18) 0.003(2)
C12 0.023(2) 0.056(3) 0.039(3) 0.018(2) 0.0085(19) 0.008(2)
C13 0.020(2) 0.043(3) 0.026(2) 0.0182(19) 0.0016(17) 0.006(2)
C14 0.031(2) 0.043(3) 0.032(2) 0.015(2) 0.0051(19) 0.010(2)
C15 0.039(3) 0.041(3) 0.044(3) 0.019(2) 0.011(2) 0.007(2)
C16 0.040(3) 0.053(3) 0.037(3) 0.024(2) 0.012(2) 0.007(3)
C17 0.029(2) 0.050(3) 0.029(2) 0.018(2) 0.0079(19) 0.007(2)
C18 0.018(2) 0.048(3) 0.030(2) 0.0162(19) 0.0055(17) 0.007(2)
C19 0.018(2) 0.048(3) 0.027(2) 0.0149(19) 0.0089(17) 0.002(2)
C20 0.019(2) 0.044(3) 0.027(2) 0.0126(19) 0.0042(17) -0.002(2)
C21 0.026(2) 0.047(3) 0.027(2) 0.019(2) 0.0073(18) 0.005(2)
C22 0.029(2) 0.077(4) 0.039(3) 0.019(3) 0.013(2) 0.006(3)
C23 0.027(2) 0.048(3) 0.025(2) 0.0143(19) 0.0052(18) 0.005(2)
C24 0.035(3) 0.050(3) 0.032(2) 0.018(2) 0.012(2) 0.004(2)
C25 0.036(3) 0.062(3) 0.028(2) 0.020(2) 0.010(2) 0.004(3)
C26 0.033(3) 0.061(3) 0.029(2) 0.010(2) 0.006(2) 0.002(3)
C27 0.036(3) 0.046(3) 0.040(3) 0.014(2) 0.009(2) -0.001(2)
C28 0.034(3) 0.048(3) 0.032(2) 0.019(2) 0.004(2) 0.002(2)
O7 0.046(2) 0.098(4) 0.052(2) 0.033(2) 0.0232(19) 0.015(2)
C29 0.055(4) 0.070(4) 0.067(4) 0.033(3) 0.027(3) 0.017(3)
C30 0.047(3) 0.066(4) 0.041(3) 0.030(3) 0.015(2) 0.010(3)
C31 0.071(4) 0.075(4) 0.042(3) 0.027(3) 0.001(3) 0.012(3)

loop_
_atom_type_symbol
_atom_type_description
_atom_type_scat_dispersion_real
_atom_type_scat_dispersion_imag
_atom_type_scat_source
C C 0.0181 0.0091 'International Tables Vol C Tables 4.2.6.8 and 6.1.1.4'
H H 0.0000 0.0000 'International Tables Vol C Tables 4.2.6.8 and 6.1.1.4'
O O 0.0492 0.0322 'International Tables Vol C Tables 4.2.6.8 and 6.1.1.4'
N N 0.0311 0.0180 'International Tables Vol C Tables 4.2.6.8 and 6.1.1.4'

loop_
_geom_angle_atom_site_label_1
_geom_angle_atom_site_label_2
_geom_angle_atom_site_label_3
_geom_angle
_geom_angle_site_symmetry_1
_geom_angle_site_symmetry_3
_geom_angle_publ_flag
C1 O1 H1 109.5 . . ?
C8 N1 H1B 120.0 . . ?
C8 N1 H1A 120.0 . . ?
H1B N1 H1A 120.0 . . ?
C9 N2 C7 118.4(4) . . ?
C9 N2 C6 121.4(4) . . ?
C7 N2 C6 120.1(3) . . ?
C11 N3 C13 123.7(4) . . ?
C11 N3 C10 116.9(4) . . ?
C13 N3 C10 119.3(4) . . ?
C19 N4 C18 125.0(4) . . ?
C19 N4 H4 117.5 . . ?
C18 N4 H4 117.5 . . ?
C21 N5 C23 124.5(4) . . ?
C21 N5 C20 115.8(4) . . ?
C23 N5 C20 119.2(4) . . ?
O1 C1 C2 118.8(5) . . ?
O1 C1 C6 122.7(4) . . ?
C2 C1 C6 118.5(5) . . ?
C1 C2 C3 120.6(5) . . ?
C1 C2 H2 119.7 . . ?
C3 C2 H2 119.7 . . ?
C4 C3 C2 120.6(5) . . ?
C4 C3 H3 119.7 . . ?
C2 C3 H3 119.7 . . ?
C3 C4 C5 119.8(5) . . ?
C3 C4 H4B 120.1 . . ?
C5 C4 H4B 120.1 . . ?
C6 C5 C4 119.5(5) . . ?
C6 C5 H5 120.3 . . ?
C4 C5 H5 120.3 . . ?
C5 C6 C1 121.1(5) . . ?
C5 C6 N2 119.5(4) . . ?
C1 C6 N2 119.5(4) . . ?
N2 C7 C8 111.0(4) . . ?
N2 C7 H7A 109.4 . . ?
C8 C7 H7A 109.4 . . ?
N2 C7 H7B 109.4 . . ?
C8 C7 H7B 109.4 . . ?
H7A C7 H7B 108.0 . . ?
O2 C8 N1 124.7(4) . . ?
O2 C8 C7 120.4(4) . . ?
N1 C8 C7 114.9(4) . . ?
O3 C9 N2 121.7(4) . . ?
O3 C9 C10 123.3(4) . . ?
N2 C9 C10 114.9(4) . . ?
N3 C10 C9 110.8(4) . . ?
N3 C10 H10A 109.5 . . ?
C9 C10 H10A 109.5 . . ?
N3 C10 H10B 109.5 . . ?
C9 C10 H10B 109.5 . . ?
H10A C10 H10B 108.1 . . ?
O4 C11 N3 119.7(4) . . ?
O4 C11 C12 122.3(4) . . ?
N3 C11 C12 118.0(4) . . ?
C11 C12 H12C 109.5 . . ?
C11 C12 H12A 109.5 . . ?
H12C C12 H12A 109.5 . . ?
C11 C12 H12B 109.5 . . ?
H12C C12 H12B 109.5 . . ?
H12A C12 H12B 109.5 . . ?
C14 C13 C18 120.5(4) . . ?
C14 C13 N3 120.3(4) . . ?
C18 C13 N3 119.2(4) . . ?
C15 C14 C13 121.1(5) . . ?
C15 C14 H14 119.4 . . ?
C13 C14 H14 119.4 . . ?
C14 C15 C16 118.3(5) . . ?
C14 C15 H15 120.8 . . ?
C16 C15 H15 120.8 . . ?
C17 C16 C15 121.9(5) . . ?
C17 C16 H16 119.1 . . ?
C15 C16 H16 119.1 . . ?
C16 C17 C18 119.9(5) . . ?
C16 C17 H17 120.0 . . ?
C18 C17 H17 120.0 . . ?
N4 C18 C17 122.6(4) . . ?
N4 C18 C13 119.2(4) . . ?
C17 C18 C13 118.1(5) . . ?
O5 C19 N4 123.2(5) . . ?
O5 C19 C20 121.6(4) . . ?
N4 C19 C20 115.2(4) . . ?
N5 C20 C19 112.6(4) . . ?
N5 C20 H20B 109.1 . . ?
C19 C20 H20B 109.1 . . ?
N5 C20 H20A 109.1 . . ?
C19 C20 H20A 109.1 . . ?
H20B C20 H20A 107.8 . . ?
O6 C21 N5 119.4(4) . . ?
O6 C21 C22 121.5(4) . . ?
N5 C21 C22 119.1(4) . . ?
C21 C22 H22B 109.5 . . ?
C21 C22 H22A 109.5 . . ?
H22B C22 H22A 109.5 . . ?
C21 C22 H22C 109.5 . . ?
H22B C22 H22C 109.5 . . ?
H22A C22 H22C 109.5 . . ?
C28 C23 C24 119.3(5) . . ?
C28 C23 N5 122.3(4) . . ?
C24 C23 N5 118.3(5) . . ?
C25 C24 C23 119.6(5) . . ?
C25 C24 H24 120.2 . . ?
C23 C24 H24 120.2 . . ?
C26 C25 C24 120.7(5) . . ?
C26 C25 H25 119.6 . . ?
C24 C25 H25 119.6 . . ?
C25 C26 C27 119.7(5) . . ?
C25 C26 H26 120.1 . . ?
C27 C26 H26 120.1 . . ?
C28 C27 C26 119.3(5) . . ?
C28 C27 H27 120.4 . . ?
C26 C27 H27 120.4 . . ?
C23 C28 C27 121.3(5) . . ?
C23 C28 H28 119.3 . . ?
C27 C28 H28 119.3 . . ?
C30 C29 H29B 109.5 . . ?
C30 C29 H29A 109.5 . . ?
H29B C29 H29A 109.5 . . ?
C30 C29 H29C 109.5 . . ?
H29B C29 H29C 109.5 . . ?
H29A C29 H29C 109.5 . . ?
O7 C30 C29 120.9(6) . . ?
O7 C30 C31 122.5(6) . . ?
C29 C30 C31 116.6(6) . . ?
C30 C31 H31A 109.5 . . ?
C30 C31 H31C 109.5 . . ?
H31A C31 H31C 109.5 . . ?
C30 C31 H31B 109.5 . . ?
H31A C31 H31B 109.5 . . ?
H31C C31 H31B 109.5 . . ?

loop_
_geom_bond_atom_site_label_1
_geom_bond_atom_site_label_2
_geom_bond_distance
_geom_bond_site_symmetry_2
_geom_bond_publ_flag
O1 C1 1.364(6) . yes
O1 H1 0.8400 . ?
O2 C8 1.239(6) . yes
O3 C9 1.214(6) . yes
O4 C11 1.231(6) . yes
O5 C19 1.217(5) . yes
O6 C21 1.229(6) . yes
N1 C8 1.304(6) . ?
N1 H1B 0.8800 . ?
N1 H1A 0.8800 . ?
N2 C9 1.375(5) . ?
N2 C7 1.446(6) . ?
N2 C6 1.448(6) . ?
N3 C11 1.355(6) . ?
N3 C13 1.435(6) . ?
N3 C10 1.464(5) . ?
N4 C19 1.362(6) . ?
N4 C18 1.397(6) . ?
N4 H4 0.8800 . ?
N5 C21 1.362(6) . ?
N5 C23 1.445(6) . ?
N5 C20 1.457(6) . ?
C1 C2 1.378(7) . ?
C1 C6 1.403(7) . ?
C2 C3 1.381(8) . ?
C2 H2 0.9500 . ?
C3 C4 1.377(8) . ?
C3 H3 0.9500 . ?
C4 C5 1.389(7) . ?
C4 H4B 0.9500 . ?
C5 C6 1.377(7) . ?
C5 H5 0.9500 . ?
C7 C8 1.528(6) . ?
C7 H7A 0.9900 . ?
C7 H7B 0.9900 . ?
C9 C10 1.523(7) . ?
C10 H10A 0.9900 . ?
C10 H10B 0.9900 . ?
C11 C12 1.495(6) . ?
C12 H12C 0.9800 . ?
C12 H12A 0.9800 . ?
C12 H12B 0.9800 . ?
C13 C14 1.383(7) . ?
C13 C18 1.406(6) . ?
C14 C15 1.377(7) . ?
C14 H14 0.9500 . ?
C15 C16 1.389(7) . ?
C15 H15 0.9500 . ?
C16 C17 1.374(8) . ?
C16 H16 0.9500 . ?
C17 C18 1.402(6) . ?
C17 H17 0.9500 . ?
C19 C20 1.522(7) . ?
C20 H20B 0.9900 . ?
C20 H20A 0.9900 . ?
C21 C22 1.492(7) . ?
C22 H22B 0.9800 . ?
C22 H22A 0.9800 . ?
C22 H22C 0.9800 . ?
C23 C28 1.372(7) . ?
C23 C24 1.400(7) . ?
C24 C25 1.387(7) . ?
C24 H24 0.9500 . ?
C25 C26 1.381(8) . ?
C25 H25 0.9500 . ?
C26 C27 1.393(8) . ?
C26 H26 0.9500 . ?
C27 C28 1.391(7) . ?
C27 H27 0.9500 . ?
C28 H28 0.9500 . ?
O7 C30 1.204(7) . yes
C29 C30 1.486(9) . ?
C29 H29B 0.9800 . ?
C29 H29A 0.9800 . ?
C29 H29C 0.9800 . ?
C30 C31 1.494(9) . ?
C31 H31A 0.9800 . ?
C31 H31C 0.9800 . ?
C31 H31B 0.9800 . ?

loop_
_geom_hbond_atom_site_label_D
_geom_hbond_atom_site_label_H
_geom_hbond_atom_site_label_A
_geom_hbond_distance_DH
_geom_hbond_distance_HA
_geom_hbond_distance_DA
_geom_hbond_angle_DHA
_geom_hbond_site_symmetry_A
N4 H4 O3 0.88 2.06 2.916(5) 163.4 .
N1 H1B O2 0.88 2.11 2.962(5) 163.5 2_856
N1 H1A O4 0.88 2.00 2.832(5) 158.4 2_756
O1 H1 O2 0.84 1.80 2.636(5) 175.1 .

loop_
_geom_torsion_atom_site_label_1
_geom_torsion_atom_site_label_2
_geom_torsion_atom_site_label_3
_geom_torsion_atom_site_label_4
_geom_torsion
_geom_torsion_site_symmetry_1
_geom_torsion_site_symmetry_2
_geom_torsion_site_symmetry_3
_geom_torsion_site_symmetry_4
_geom_torsion_publ_flag
O1 C1 C2 C3 177.5(5) . . . . ?
C6 C1 C2 C3 -0.5(8) . . . . ?
C1 C2 C3 C4 2.2(8) . . . . ?
C2 C3 C4 C5 -2.5(8) . . . . ?
C3 C4 C5 C6 1.1(7) . . . . ?
C4 C5 C6 C1 0.6(7) . . . . ?
C4 C5 C6 N2 -177.8(4) . . . . ?
O1 C1 C6 C5 -178.8(4) . . . . ?
C2 C1 C6 C5 -0.9(7) . . . . ?
O1 C1 C6 N2 -0.3(7) . . . . ?
C2 C1 C6 N2 177.6(4) . . . . ?
C9 N2 C6 C5 103.8(5) . . . . ?
C7 N2 C6 C5 -81.3(5) . . . . ?
C9 N2 C6 C1 -74.8(5) . . . . ?
C7 N2 C6 C1 100.2(5) . . . . ?
C9 N2 C7 C8 82.9(5) . . . . ?
C6 N2 C7 C8 -92.2(4) . . . . ?
N2 C7 C8 O2 -1.5(6) . . . . ?
N2 C7 C8 N1 178.5(4) . . . . ?
C7 N2 C9 O3 1.0(6) . . . . ?
C6 N2 C9 O3 176.0(4) . . . . ?
C7 N2 C9 C10 -176.0(4) . . . . ?
C6 N2 C9 C10 -1.0(6) . . . . ?
C11 N3 C10 C9 73.7(5) . . . . ?
C13 N3 C10 C9 -109.6(5) . . . . ?
O3 C9 C10 N3 24.1(6) . . . . ?
N2 C9 C10 N3 -158.9(4) . . . . ?
C13 N3 C11 O4 -177.9(5) . . . . ?
C10 N3 C11 O4 -1.4(7) . . . . ?
C13 N3 C11 C12 0.2(7) . . . . ?
C10 N3 C11 C12 176.7(4) . . . . ?
C11 N3 C13 C14 104.0(5) . . . . ?
C10 N3 C13 C14 -72.5(6) . . . . ?
C11 N3 C13 C18 -76.1(6) . . . . ?
C10 N3 C13 C18 107.5(5) . . . . ?
C18 C13 C14 C15 2.5(7) . . . . ?
N3 C13 C14 C15 -177.5(4) . . . . ?
C13 C14 C15 C16 1.5(7) . . . . ?
C14 C15 C16 C17 -4.4(8) . . . . ?
C15 C16 C17 C18 3.2(8) . . . . ?
C19 N4 C18 C17 -41.7(7) . . . . ?
C19 N4 C18 C13 139.9(4) . . . . ?
C16 C17 C18 N4 -177.5(4) . . . . ?
C16 C17 C18 C13 0.9(7) . . . . ?
C14 C13 C18 N4 174.7(4) . . . . ?
N3 C13 C18 N4 -5.3(6) . . . . ?
C14 C13 C18 C17 -3.7(6) . . . . ?
N3 C13 C18 C17 176.3(4) . . . . ?
C18 N4 C19 O5 -2.9(7) . . . . ?
C18 N4 C19 C20 173.2(4) . . . . ?
C21 N5 C20 C19 -67.7(5) . . . . ?
C23 N5 C20 C19 104.2(5) . . . . ?
O5 C19 C20 N5 -43.7(6) . . . . ?
N4 C19 C20 N5 140.1(4) . . . . ?
C23 N5 C21 O6 -174.8(4) . . . . ?
C20 N5 C21 O6 -3.4(6) . . . . ?
C23 N5 C21 C22 6.2(7) . . . . ?
C20 N5 C21 C22 177.6(4) . . . . ?
C21 N5 C23 C28 -65.5(7) . . . . ?
C20 N5 C23 C28 123.4(5) . . . . ?
C21 N5 C23 C24 116.3(5) . . . . ?
C20 N5 C23 C24 -54.9(6) . . . . ?
C28 C23 C24 C25 0.2(7) . . . . ?
N5 C23 C24 C25 178.5(4) . . . . ?
C23 C24 C25 C26 1.0(8) . . . . ?
C24 C25 C26 C27 -1.7(8) . . . . ?
C25 C26 C27 C28 1.3(8) . . . . ?
C24 C23 C28 C27 -0.6(8) . . . . ?
N5 C23 C28 C27 -178.9(5) . . . . ?
C26 C27 C28 C23 -0.1(8) . . . . ?

loop_
_cod_related_entry_id
_cod_related_entry_database
_cod_related_entry_code
1 ChemSpider 30659267
